data_2239401
loop_
_publ_author_name
'Lutz, Martin'

_publ_section_title
;
 Bis(acetato-\k<i>O</i>)bis(thiourea-\k<i>S</i>)cobalt(II)
;
_journal_coeditor_code SJ5387
_journal_issue 3
_journal_name_full 'Acta Crystallographica Section E'
_journal_page_first m78
_journal_paper_doi 10.1107/S1600536814002074
_journal_volume 70
_journal_year 2014
_chemical_formula_iupac '[Co (C2 H3 O2)2 (C H4 N2 S)2]'
_chemical_formula_moiety 'C6 H14 Co N4 O4 S2'
_chemical_formula_sum 'C6 H14 Co N4 O4 S2'
_chemical_formula_weight 329.26
_chemical_name_systematic
;
Bis(acetato-\k<i>O</i>)bis(thiourea-\k<i>S</i>)cobalt(II)
;
_space_group_crystal_system monoclinic
_space_group_IT_number 14
_space_group_name_Hall '-P 2ybc'
_space_group_name_H-M_alt 'P 1 21/c 1'
_symmetry_space_group_name_Hall '-P 2ybc'
_symmetry_space_group_name_H-M 'P 1 21/c 1'
_atom_sites_solution_hydrogens difmap
_atom_sites_solution_primary heavy
_atom_sites_solution_secondary difmap
_audit_creation_method SHELXL-2013
_cell_angle_alpha 90
_cell_angle_beta 112.2750(10)
_cell_angle_gamma 90
_cell_formula_units_Z 4
_cell_length_a 7.15257(16)
_cell_length_b 17.2864(4)
_cell_length_c 11.7372(3)
_cell_measurement_reflns_used 23812
_cell_measurement_temperature 150(2)
_cell_measurement_theta_max 27.50
_cell_measurement_theta_min 1.87
_cell_volume 1342.92(6)
_computing_cell_refinement '<i>Peakref</i> (Schreurs, 2013)'
_computing_data_collection 'APEX2 (Bruker, 2007)'
_computing_data_reduction
;
<i>Eval15</i> (Schreurs <i>et al.</i>, 2010) and SADABS (Sheldrick,
2012)
;
_computing_molecular_graphics 'PLATON (Spek, 2009)'
_computing_publication_material 'SHELXL-2013 (Sheldrick, 2008)'
_computing_structure_refinement 'SHELXL-2013 (Sheldrick, 2008)'
_computing_structure_solution 'initial coordinates from the literature (Cavalca <i>et al.</i>, 1967)'
_diffrn_ambient_temperature 150(2)
_diffrn_measured_fraction_theta_full 1.000
_diffrn_measured_fraction_theta_max 1.000
_diffrn_measurement_device_type 'Bruker Kappa APEXII'
_diffrn_measurement_method '\f and \w scans'
_diffrn_radiation_type MoK\a
_diffrn_radiation_wavelength 0.71073
_diffrn_reflns_av_R_equivalents 0.0181
_diffrn_reflns_limit_h_max 9
_diffrn_reflns_limit_h_min -9
_diffrn_reflns_limit_k_max 22
_diffrn_reflns_limit_k_min -22
_diffrn_reflns_limit_l_max 15
_diffrn_reflns_limit_l_min -15
_diffrn_reflns_number 27333
_diffrn_reflns_theta_full 25.242
_diffrn_reflns_theta_max 27.499
_diffrn_reflns_theta_min 2.214
_exptl_absorpt_coefficient_mu 1.597
_exptl_absorpt_correction_T_max 0.8707
_exptl_absorpt_correction_T_min 0.7299
_exptl_absorpt_correction_type numerical
_exptl_absorpt_process_details '(SADABS; Sheldrick, 2012)'
_exptl_crystal_colour blue
_exptl_crystal_density_diffrn 1.629
_exptl_crystal_description block
_exptl_crystal_F_000 676
_exptl_crystal_size_max 0.26
_exptl_crystal_size_mid 0.15
_exptl_crystal_size_min 0.10
_refine_diff_density_max 0.347
_refine_diff_density_min -0.192
_refine_ls_extinction_method none
_refine_ls_goodness_of_fit_ref 1.043
_refine_ls_hydrogen_treatment mixed
_refine_ls_matrix_type full
_refine_ls_number_parameters 190
_refine_ls_number_reflns 3087
_refine_ls_number_restraints 0
_refine_ls_restrained_S_all 1.043
_refine_ls_R_factor_all 0.0174
_refine_ls_R_factor_gt 0.0157
_refine_ls_shift/su_max 0.000
_refine_ls_shift/su_mean 0.000
_refine_ls_structure_factor_coef Fsqd
_refine_ls_weighting_details 'w=1/[\s^2^(Fo^2^)+(0.0204P)^2^+0.4848P] where P=(Fo^2^+2Fc^2^)/3'
_refine_ls_weighting_scheme calc
_refine_ls_wR_factor_gt 0.0407
_refine_ls_wR_factor_ref 0.0414
_reflns_number_gt 2898
_reflns_number_total 3087
_reflns_threshold_expression I>2\s(I)
_cod_data_source_file sj5387sup1.cf
_cod_data_source_block I
_cod_original_cell_volume 1342.92(5)
_cod_database_code 2239401
_cod_database_fobs_code 2239401
_shelx_space_group_comment
;
The symmetry employed for this shelxl refinement is uniquely defined
by the following loop, which should always be used as a source of
symmetry information in preference to the above space-group names.
They are only intended as comments.
;
_shelxl_version_number .2013

loop_
_space_group_symop_operation_xyz
'x, y, z'
'-x, y+1/2, -z+1/2'
'-x, -y, -z'
'x, -y-1/2, z-1/2'

loop_
_atom_site_type_symbol
_atom_site_label
_atom_site_fract_x
_atom_site_fract_y
_atom_site_fract_z
_atom_site_U_iso_or_equiv
_atom_site_adp_type
_atom_site_calc_flag
_atom_site_occupancy
Co Co1 0.17413(2) 0.17567(2) 0.01182(2) 0.01481(5) Uani d 1
S S1 -0.00290(4) 0.08869(2) -0.14310(3) 0.01872(7) Uani d 1
S S2 0.48512(4) 0.20539(2) 0.00160(2) 0.01697(6) Uani d 1
O O1 -0.03808(12) 0.25675(5) -0.04056(7) 0.01876(16) Uani d 1
O O2 0.16498(12) 0.33000(5) 0.11096(8) 0.02399(18) Uani d 1
O O3 0.17158(12) 0.14576(5) 0.17108(8) 0.02089(17) Uani d 1
O O4 0.42393(13) 0.06561(5) 0.19563(9) 0.02632(19) Uani d 1
N N1 0.26745(16) 0.03991(6) -0.23051(10) 0.0241(2) Uani d 1
H H1 0.362(3) 0.0120(10) -0.2305(15) 0.037(4) Uiso d 1
H H2 0.226(2) 0.0787(9) -0.2822(15) 0.029(4) Uiso d 1
N N2 0.25861(17) -0.02779(6) -0.06544(10) 0.0235(2) Uani d 1
H H3 0.207(3) -0.0340(10) -0.0085(16) 0.042(5) Uiso d 1
H H4 0.351(2) -0.0564(9) -0.0652(14) 0.030(4) Uiso d 1
N N3 0.55520(16) 0.26384(6) 0.22516(10) 0.0212(2) Uani d 1
H H5 0.626(2) 0.2701(9) 0.2971(15) 0.026(4) Uiso d 1
H H6 0.439(3) 0.2784(9) 0.1970(15) 0.030(4) Uiso d 1
N N4 0.82560(15) 0.21118(7) 0.19799(10) 0.0224(2) Uani d 1
H H7 0.898(2) 0.2240(9) 0.2711(15) 0.027(4) Uiso d 1
H H8 0.877(2) 0.1869(9) 0.1586(15) 0.027(4) Uiso d 1
C C1 0.19179(16) 0.02918(6) -0.14601(10) 0.0174(2) Uani d 1
C C2 0.63192(16) 0.22861(6) 0.15317(10) 0.0155(2) Uani d 1
C C3 0.2882(2) 0.07120(8) 0.35350(11) 0.0268(3) Uani d 1
H H3A 0.3761 0.0265 0.3871 0.040 Uiso calc 0.881(17)
H H3B 0.1487 0.0576 0.3409 0.040 Uiso calc 0.881(17)
H H3C 0.3328 0.1146 0.4113 0.040 Uiso calc 0.881(17)
H H3D 0.1956 0.1060 0.3724 0.040 Uiso calc 0.119(17)
H H3E 0.4231 0.0748 0.4187 0.040 Uiso calc 0.119(17)
H H3F 0.2390 0.0179 0.3483 0.040 Uiso calc 0.119(17)
C C4 0.29873(16) 0.09407(6) 0.23235(10) 0.0169(2) Uani d 1
C C5 -0.16131(19) 0.37960(8) -0.01005(12) 0.0276(3) Uani d 1
H H5A -0.2394 0.3777 -0.0990 0.041 Uiso calc 0.626(17)
H H5B -0.1001 0.4309 0.0125 0.041 Uiso calc 0.626(17)
H H5C -0.2509 0.3695 0.0340 0.041 Uiso calc 0.626(17)
H H5D -0.1542 0.4077 0.0640 0.041 Uiso calc 0.374(17)
H H5E -0.2935 0.3545 -0.0475 0.041 Uiso calc 0.374(17)
H H5F -0.1427 0.4159 -0.0690 0.041 Uiso calc 0.374(17)
C C6 0.00216(17) 0.31923(6) 0.02420(10) 0.0172(2) Uani d 1

loop_
_atom_site_aniso_label
_atom_site_aniso_U_11
_atom_site_aniso_U_22
_atom_site_aniso_U_33
_atom_site_aniso_U_12
_atom_site_aniso_U_13
_atom_site_aniso_U_23
Co1 0.01240(8) 0.01554(8) 0.01686(8) 0.00185(5) 0.00595(6) -0.00089(5)
S1 0.01406(12) 0.01684(13) 0.02354(14) 0.00173(10) 0.00521(10) -0.00399(10)
S2 0.01458(12) 0.02337(14) 0.01401(12) -0.00060(10) 0.00661(10) -0.00146(10)
O1 0.0178(4) 0.0179(4) 0.0189(4) 0.0044(3) 0.0050(3) -0.0015(3)
O2 0.0168(4) 0.0255(4) 0.0263(4) 0.0029(3) 0.0044(3) -0.0068(3)
O3 0.0172(4) 0.0251(4) 0.0222(4) 0.0067(3) 0.0094(3) 0.0051(3)
O4 0.0249(4) 0.0251(4) 0.0342(5) 0.0095(4) 0.0171(4) 0.0058(4)
N1 0.0229(5) 0.0224(5) 0.0298(6) 0.0090(4) 0.0131(4) 0.0048(4)
N2 0.0241(5) 0.0192(5) 0.0259(5) 0.0065(4) 0.0079(4) 0.0020(4)
N3 0.0149(5) 0.0302(5) 0.0172(5) 0.0031(4) 0.0047(4) -0.0068(4)
N4 0.0148(5) 0.0321(6) 0.0200(5) 0.0034(4) 0.0063(4) -0.0052(4)
C1 0.0146(5) 0.0130(5) 0.0211(5) -0.0013(4) 0.0028(4) -0.0049(4)
C2 0.0148(5) 0.0162(5) 0.0164(5) -0.0005(4) 0.0068(4) 0.0004(4)
C3 0.0283(6) 0.0313(7) 0.0209(6) -0.0026(5) 0.0094(5) 0.0038(5)
C4 0.0142(5) 0.0171(5) 0.0184(5) -0.0018(4) 0.0049(4) -0.0009(4)
C5 0.0242(6) 0.0221(6) 0.0324(7) 0.0096(5) 0.0060(5) -0.0012(5)
C6 0.0171(5) 0.0174(5) 0.0192(5) 0.0027(4) 0.0091(4) 0.0009(4)

loop_
_atom_type_symbol
_atom_type_description
_atom_type_scat_dispersion_real
_atom_type_scat_dispersion_imag
_atom_type_scat_source
C C 0.0033 0.0016 'International Tables Vol C Tables 4.2.6.8 and 6.1.1.4'
H H 0.0000 0.0000 'International Tables Vol C Tables 4.2.6.8 and 6.1.1.4'
Co Co 0.3494 0.9721 'International Tables Vol C Tables 4.2.6.8 and 6.1.1.4'
N N 0.0061 0.0033 'International Tables Vol C Tables 4.2.6.8 and 6.1.1.4'
O O 0.0106 0.0060 'International Tables Vol C Tables 4.2.6.8 and 6.1.1.4'
S S 0.1246 0.1234 'International Tables Vol C Tables 4.2.6.8 and 6.1.1.4'

loop_
_geom_angle_atom_site_label_1
_geom_angle_atom_site_label_2
_geom_angle_atom_site_label_3
_geom_angle
_geom_angle_publ_flag
O3 Co1 O1 101.57(3) y
O3 Co1 S1 112.22(3) y
O1 Co1 S1 95.07(2) y
O3 Co1 S2 117.69(3) y
O1 Co1 S2 117.47(3) y
S1 Co1 S2 110.445(11) y
C1 S1 Co1 101.21(4) ?
C2 S2 Co1 102.52(4) ?
C6 O1 Co1 115.82(7) ?
C4 O3 Co1 117.42(7) ?
C1 N1 H1 119.2(12) ?
C1 N1 H2 120.3(10) ?
H1 N1 H2 120.2(15) ?
C1 N2 H3 119.4(11) ?
C1 N2 H4 121.4(11) ?
H3 N2 H4 119.2(16) ?
C2 N3 H5 119.0(11) ?
C2 N3 H6 119.7(11) ?
H5 N3 H6 121.3(15) ?
C2 N4 H7 119.6(10) ?
C2 N4 H8 121.8(11) ?
H7 N4 H8 118.5(15) ?
N1 C1 N2 120.36(11) ?
N1 C1 S1 119.58(9) ?
N2 C1 S1 120.03(9) ?
N4 C2 N3 118.69(11) ?
N4 C2 S2 119.51(9) ?
N3 C2 S2 121.79(9) ?
C4 C3 H3A 109.5 ?
C4 C3 H3B 109.5 ?
H3A C3 H3B 109.5 ?
C4 C3 H3C 109.5 ?
H3A C3 H3C 109.5 ?
H3B C3 H3C 109.5 ?
C4 C3 H3D 109.5 ?
H3A C3 H3D 141.1 ?
H3B C3 H3D 56.3 ?
H3C C3 H3D 56.3 ?
C4 C3 H3E 109.5 ?
H3A C3 H3E 56.3 ?
H3B C3 H3E 141.1 ?
H3C C3 H3E 56.3 ?
H3D C3 H3E 109.5 ?
C4 C3 H3F 109.5 ?
H3A C3 H3F 56.3 ?
H3B C3 H3F 56.3 ?
H3C C3 H3F 141.1 ?
H3D C3 H3F 109.5 ?
H3E C3 H3F 109.5 ?
O4 C4 O3 122.41(11) ?
O4 C4 C3 121.89(11) ?
O3 C4 C3 115.70(10) ?
C6 C5 H5A 109.5 ?
C6 C5 H5B 109.5 ?
H5A C5 H5B 109.5 ?
C6 C5 H5C 109.5 ?
H5A C5 H5C 109.5 ?
H5B C5 H5C 109.5 ?
C6 C5 H5D 109.5 ?
H5A C5 H5D 141.1 ?
H5B C5 H5D 56.3 ?
H5C C5 H5D 56.3 ?
C6 C5 H5E 109.5 ?
H5A C5 H5E 56.3 ?
H5B C5 H5E 141.1 ?
H5C C5 H5E 56.3 ?
H5D C5 H5E 109.5 ?
C6 C5 H5F 109.5 ?
H5A C5 H5F 56.3 ?
H5B C5 H5F 56.3 ?
H5C C5 H5F 141.1 ?
H5D C5 H5F 109.5 ?
H5E C5 H5F 109.5 ?
O2 C6 O1 122.82(10) ?
O2 C6 C5 120.65(10) ?
O1 C6 C5 116.53(10) ?

loop_
_geom_bond_atom_site_label_1
_geom_bond_atom_site_label_2
_geom_bond_distance
_geom_bond_publ_flag
Co1 O3 1.9462(8) y
Co1 O1 1.9847(8) y
Co1 S1 2.3291(3) y
Co1 S2 2.3299(3) y
S1 C1 1.7420(11) ?
S2 C2 1.7356(11) ?
O1 C6 1.2889(14) ?
O2 C6 1.2365(14) ?
O3 C4 1.2833(14) ?
O4 C4 1.2338(14) ?
N1 C1 1.3107(16) ?
N1 H1 0.830(18) ?
N1 H2 0.877(16) ?
N2 C1 1.3227(15) ?
N2 H3 0.881(19) ?
N2 H4 0.825(16) ?
N3 C2 1.3181(14) ?
N3 H5 0.810(16) ?
N3 H6 0.810(17) ?
N4 C2 1.3169(14) ?
N4 H7 0.848(16) ?
N4 H8 0.808(17) ?
C3 C4 1.5051(16) ?
C3 H3A 0.9800 ?
C3 H3B 0.9800 ?
C3 H3C 0.9800 ?
C3 H3D 0.9800 ?
C3 H3E 0.9800 ?
C3 H3F 0.9800 ?
C5 C6 1.5039(15) ?
C5 H5A 0.9800 ?
C5 H5B 0.9800 ?
C5 H5C 0.9800 ?
C5 H5D 0.9800 ?
C5 H5E 0.9800 ?
C5 H5F 0.9800 ?

loop_
_geom_hbond_atom_site_label_D
_geom_hbond_atom_site_label_H
_geom_hbond_atom_site_label_A
_geom_hbond_site_symmetry_A
_geom_hbond_distance_DH
_geom_hbond_distance_HA
_geom_hbond_distance_DA
_geom_hbond_angle_DHA
N1 H1 O4 3_655 0.830(18) 1.959(18) 2.7717(14) 165.8(16)
N1 H2 O2 4_565 0.877(16) 1.959(17) 2.8324(14) 173.6(14)
N2 H3 S1 3 0.881(19) 2.859(19) 3.7200(12) 165.7(15)
N2 H4 S2 3_655 0.825(16) 2.810(16) 3.5080(11) 143.5(14)
N2 H4 O4 3_655 0.825(16) 2.613(17) 3.2479(15) 134.8(14)
N3 H5 O1 4_666 0.810(16) 2.482(16) 3.1759(13) 144.5(14)
N3 H6 O2 . 0.810(17) 2.038(17) 2.8388(14) 169.6(16)
N4 H7 O1 4_666 0.848(16) 2.108(17) 2.8994(14) 155.3(14)
N4 H8 O3 1_655 0.808(17) 2.176(16) 2.8452(13) 140.3(14)

loop_
_geom_torsion_atom_site_label_1
_geom_torsion_atom_site_label_2
_geom_torsion_atom_site_label_3
_geom_torsion_atom_site_label_4
_geom_torsion
Co1 S1 C1 N1 -99.80(9)
Co1 S1 C1 N2 82.07(9)
Co1 S2 C2 N4 145.78(9)
Co1 S2 C2 N3 -34.62(10)
Co1 O3 C4 O4 2.53(15)
Co1 O3 C4 C3 -178.52(8)
Co1 O1 C6 O2 2.57(14)
Co1 O1 C6 C5 -176.89(8)
